data_7202110
loop_
_publ_author_name
'Zhang, Lai-Ping'
'Yang, Jin'
'Ma, Jian-Fang'
'Jia, Zhi-Fang'
'Xie, Yun-Peng'
'Wei, Guo-Hua'

_publ_section_title
;
 A series of 2D and 3D metal--organic frameworks based on different
 polycarboxylate anions and a flexible
 2,2&#x2032;-bis(1H-imidazolyl)ether ligand
;
_journal_issue 10
_journal_name_full CrystEngComm
_journal_page_first 1410
_journal_paper_doi 10.1039/b804578j
_journal_volume 10
_journal_year 2008
_chemical_formula_moiety 'C18 H18 Cu N4 O5'
_chemical_formula_sum 'C18 H18 Cu N4 O5'
_chemical_formula_weight 433.90
_chemical_name_systematic
;
?
;
_space_group_IT_number 2
_symmetry_cell_setting triclinic
_symmetry_space_group_name_Hall '-P 1'
_symmetry_space_group_name_H-M 'P -1'
_atom_sites_solution_hydrogens geom
_atom_sites_solution_primary direct
_atom_sites_solution_secondary difmap
_audit_creation_method SHELXL-97
_cell_angle_alpha 103.88(2)
_cell_angle_beta 96.27(2)
_cell_angle_gamma 105.88(2)
_cell_formula_units_Z 2
_cell_length_a 8.244(5)
_cell_length_b 9.858(6)
_cell_length_c 12.130(6)
_cell_measurement_reflns_used 4077
_cell_measurement_temperature 293(2)
_cell_measurement_theta_max 27.5
_cell_measurement_theta_min 3.2
_cell_volume 904.2(9)
_computing_cell_refinement PROCESS-AUTO
_computing_data_collection PROCESS-AUTO
_computing_data_reduction PROCESS-AUTO
_computing_structure_refinement 'SHELXL-97 (Sheldrick, 1997)'
_computing_structure_solution 'SHELXS-97 (Sheldrick, 1997)'
_diffrn_ambient_temperature 293(2)
_diffrn_detector_area_resol_mean 10
_diffrn_measured_fraction_theta_full 0.985
_diffrn_measured_fraction_theta_max 0.979
_diffrn_measurement_device_type 'Rigaku RAXIS-RAPID'
_diffrn_measurement_method '\w scan'
_diffrn_radiation_monochromator graphite
_diffrn_radiation_source 'fine-focus sealed tube'
_diffrn_radiation_type MoK\a
_diffrn_radiation_wavelength 0.71073
_diffrn_reflns_av_R_equivalents 0.0343
_diffrn_reflns_av_sigmaI/netI 0.0467
_diffrn_reflns_limit_h_max 10
_diffrn_reflns_limit_h_min -10
_diffrn_reflns_limit_k_max 12
_diffrn_reflns_limit_k_min -12
_diffrn_reflns_limit_l_max 15
_diffrn_reflns_limit_l_min -15
_diffrn_reflns_number 8853
_diffrn_reflns_theta_full 25.00
_diffrn_reflns_theta_max 27.48
_diffrn_reflns_theta_min 3.22
_exptl_absorpt_coefficient_mu 1.247
_exptl_absorpt_correction_T_max 0.824
_exptl_absorpt_correction_T_min 0.785
_exptl_absorpt_correction_type multi-scan
_exptl_absorpt_process_details
;
Higashi,T (1995) Program for absorption correction.
Rigaku Corporation, Tokyo, Japan.
;
_exptl_crystal_colour blue
_exptl_crystal_density_diffrn 1.594
_exptl_crystal_density_method 'not measured'
_exptl_crystal_description block
_exptl_crystal_F_000 446
_exptl_crystal_size_max 0.189
_exptl_crystal_size_mid 0.180
_exptl_crystal_size_min 0.153
_refine_diff_density_max 1.469
_refine_diff_density_min -0.392
_refine_diff_density_rms 0.134
_refine_ls_extinction_method none
_refine_ls_goodness_of_fit_ref 1.055
_refine_ls_hydrogen_treatment constr
_refine_ls_matrix_type full
_refine_ls_number_parameters 256
_refine_ls_number_reflns 4064
_refine_ls_number_restraints 0
_refine_ls_restrained_S_all 1.055
_refine_ls_R_factor_all 0.0676
_refine_ls_R_factor_gt 0.0528
_refine_ls_shift/su_max 0.000
_refine_ls_shift/su_mean 0.000
_refine_ls_structure_factor_coef Fsqd
_refine_ls_weighting_details 'calc w=1/[\s^2^(Fo^2^)+(0.1168P)^2^+0.0000P] where P=(Fo^2^+2Fc^2^)/3'
_refine_ls_weighting_scheme calc
_refine_ls_wR_factor_gt 0.1581
_refine_ls_wR_factor_ref 0.1684
_reflns_number_gt 3176
_reflns_number_total 4064
_reflns_threshold_expression >2sigma(I)
_cod_data_source_file b804578j.txt
_cod_data_source_block Compound-2
_cod_original_cell_volume 904.3(9)
_cod_original_sg_symbol_Hall '-P 1 '
_cod_database_code 7202110

loop_
_symmetry_equiv_pos_as_xyz
'x, y, z'
'-x, -y, -z'

loop_
_atom_site_label
_atom_site_type_symbol
_atom_site_fract_x
_atom_site_fract_y
_atom_site_fract_z
_atom_site_U_iso_or_equiv
_atom_site_adp_type
_atom_site_occupancy
_atom_site_symmetry_multiplicity
_atom_site_calc_flag
_atom_site_refinement_flags
_atom_site_disorder_assembly
_atom_site_disorder_group
C17 C 0.5304(4) 0.5454(4) 0.9023(3) 0.0279(7) Uani 1 1 d . . .
H1 H 0.5512 0.5751 0.8367 0.033 Uiso 1 1 calc R . .
C16 C 0.6124(4) 0.6402(4) 1.0123(3) 0.0247(6) Uani 1 1 d . . .
C18 C 0.4184(4) 0.4076(4) 0.8915(3) 0.0290(7) Uani 1 1 d . . .
H3 H 0.3630 0.3463 0.8184 0.035 Uiso 1 1 calc R . .
C15 C 0.7348(4) 0.7909(4) 1.0260(3) 0.0262(7) Uani 1 1 d . . .
C1 C 1.1154(4) 0.8877(4) 1.1870(3) 0.0324(8) Uani 1 1 d . . .
H5 H 1.0173 0.8899 1.2177 0.039 Uiso 1 1 calc R . .
C2 C 1.3025(4) 0.9056(4) 1.0777(3) 0.0388(9) Uani 1 1 d . . .
H6 H 1.3583 0.9233 1.0176 0.047 Uiso 1 1 calc R . .
C3 C 1.3637(5) 0.8588(5) 1.1649(4) 0.0389(9) Uani 1 1 d . . .
H7 H 1.4666 0.8377 1.1757 0.047 Uiso 1 1 calc R . .
C4 C 1.2454(5) 0.7955(5) 1.3362(3) 0.0399(9) Uani 1 1 d . . .
H8A H 1.1699 0.8310 1.3836 0.048 Uiso 1 1 calc R . .
H8B H 1.3608 0.8334 1.3817 0.048 Uiso 1 1 calc R . .
C5 C 1.1886(5) 0.6306(5) 1.3025(4) 0.0433(10) Uani 1 1 d . . .
H9A H 1.2631 0.5937 1.2550 0.052 Uiso 1 1 calc R . .
H9B H 1.1930 0.5961 1.3709 0.052 Uiso 1 1 calc R . .
C6 C 0.9672(5) 0.4344(5) 1.1658(3) 0.0408(9) Uani 1 1 d . . .
H10A H 1.0548 0.4241 1.1200 0.049 Uiso 1 1 calc R . .
H10B H 0.8610 0.4156 1.1130 0.049 Uiso 1 1 calc R . .
C7 C 0.9421(5) 0.3220(4) 1.2329(4) 0.0381(9) Uani 1 1 d . . .
H11A H 0.9293 0.2263 1.1813 0.046 Uiso 1 1 calc R . .
H11B H 1.0431 0.3478 1.2922 0.046 Uiso 1 1 calc R . .
C8 C 0.7605(4) 0.4215(4) 1.3664(3) 0.0331(8) Uani 1 1 d . . .
H12 H 0.8391 0.5147 1.3991 0.040 Uiso 1 1 calc R . .
C10 C 0.6457(5) 0.1947(4) 1.2610(4) 0.0425(10) Uani 1 1 d . . .
H13 H 0.6285 0.1030 1.2096 0.051 Uiso 1 1 calc R . .
C9 C 0.5336(5) 0.2358(4) 1.3237(4) 0.0437(10) Uani 1 1 d . . .
H14 H 0.4234 0.1765 1.3215 0.052 Uiso 1 1 calc R . .
C11 C 0.7072(4) 0.7415(4) 1.4713(3) 0.0260(7) Uani 1 1 d . . .
C12 C 0.8597(4) 0.8747(4) 1.4863(3) 0.0242(6) Uani 1 1 d . . .
C13 C 1.0012(4) 0.9142(4) 1.5751(3) 0.0292(7) Uani 1 1 d . . .
H17 H 1.0023 0.8574 1.6261 0.035 Uiso 1 1 calc R . .
C14 C 0.8589(4) 0.9619(4) 1.4120(3) 0.0299(7) Uani 1 1 d . . .
H18 H 0.7647 0.9375 1.3532 0.036 Uiso 1 1 calc R . .
N1 N 1.1456(3) 0.9228(3) 1.0913(2) 0.0292(6) Uani 1 1 d . . .
N2 N 1.2425(4) 0.8490(3) 1.2343(3) 0.0304(6) Uani 1 1 d . . .
N4 N 0.6060(4) 0.3786(3) 1.3914(2) 0.0297(6) Uani 1 1 d . . .
N3 N 0.7899(4) 0.3136(3) 1.2875(3) 0.0321(7) Uani 1 1 d . . .
O1 O 0.8236(3) 0.8033(3) 0.9471(2) 0.0315(6) Uani 1 1 d . . .
O2 O 0.7481(3) 0.8934(3) 1.1130(2) 0.0349(6) Uani 1 1 d . . .
O3 O 1.0164(3) 0.5805(3) 1.2392(2) 0.0389(6) Uani 1 1 d . . .
O4 O 0.5815(3) 0.7119(3) 1.3948(2) 0.0377(6) Uani 1 1 d . . .
O5 O 0.7181(3) 0.6644(3) 1.5415(2) 0.0279(5) Uani 1 1 d . . .
Cu1 Cu 1.0000 1.0000 1.0000 0.02387(18) Uani 1 2 d S . .
Cu2 Cu 0.5000 0.5000 1.5000 0.02284(18) Uani 1 2 d S . .

loop_
_atom_site_aniso_label
_atom_site_aniso_U_11
_atom_site_aniso_U_22
_atom_site_aniso_U_33
_atom_site_aniso_U_23
_atom_site_aniso_U_13
_atom_site_aniso_U_12
C17 0.0304(16) 0.0230(16) 0.0278(16) 0.0086(13) 0.0098(13) 0.0014(13)
C16 0.0203(14) 0.0159(14) 0.0354(17) 0.0076(13) 0.0054(13) 0.0014(12)
C18 0.0301(16) 0.0211(16) 0.0292(17) 0.0050(13) 0.0053(13) -0.0007(13)
C15 0.0204(14) 0.0176(15) 0.0382(18) 0.0088(13) 0.0041(13) 0.0017(12)
C1 0.0251(15) 0.0310(18) 0.0422(19) 0.0149(16) 0.0104(14) 0.0049(14)
C2 0.0257(16) 0.043(2) 0.048(2) 0.0180(18) 0.0141(15) 0.0040(16)
C3 0.0236(16) 0.036(2) 0.057(2) 0.0109(18) 0.0124(16) 0.0080(15)
C4 0.0398(19) 0.043(2) 0.039(2) 0.0149(18) 0.0035(16) 0.0146(17)
C5 0.0365(19) 0.040(2) 0.059(3) 0.027(2) 0.0067(18) 0.0115(17)
C6 0.042(2) 0.045(2) 0.041(2) 0.0181(18) 0.0215(17) 0.0132(18)
C7 0.0359(18) 0.033(2) 0.049(2) 0.0118(17) 0.0220(17) 0.0107(16)
C8 0.0332(17) 0.0210(16) 0.0401(19) 0.0044(14) 0.0157(15) 0.0003(14)
C10 0.045(2) 0.0221(18) 0.046(2) -0.0055(16) 0.0152(18) -0.0019(16)
C9 0.040(2) 0.0269(19) 0.050(2) -0.0008(17) 0.0185(18) -0.0070(16)
C11 0.0230(14) 0.0169(15) 0.0328(17) 0.0033(13) 0.0106(13) -0.0009(12)
C12 0.0231(14) 0.0186(15) 0.0271(15) 0.0061(12) 0.0092(12) -0.0011(12)
C13 0.0270(16) 0.0248(17) 0.0318(17) 0.0127(14) 0.0040(13) -0.0018(13)
C14 0.0260(15) 0.0265(17) 0.0313(17) 0.0116(14) 0.0005(13) -0.0026(13)
N1 0.0259(13) 0.0252(14) 0.0350(15) 0.0133(12) 0.0051(11) 0.0014(11)
N2 0.0259(13) 0.0254(15) 0.0382(15) 0.0101(12) 0.0061(12) 0.0040(12)
N4 0.0303(14) 0.0192(13) 0.0354(15) 0.0067(12) 0.0122(12) -0.0006(11)
N3 0.0325(14) 0.0219(14) 0.0395(16) 0.0069(13) 0.0163(13) 0.0023(12)
O1 0.0276(11) 0.0232(12) 0.0397(14) 0.0104(11) 0.0109(10) -0.0014(10)
O2 0.0304(12) 0.0213(12) 0.0462(15) 0.0043(11) 0.0101(11) 0.0009(10)
O3 0.0298(12) 0.0340(14) 0.0574(17) 0.0219(13) 0.0133(12) 0.0071(11)
O4 0.0246(11) 0.0344(14) 0.0424(14) 0.0113(12) -0.0006(10) -0.0072(10)
O5 0.0246(11) 0.0199(11) 0.0333(12) 0.0087(10) 0.0089(9) -0.0047(9)
Cu1 0.0227(3) 0.0172(3) 0.0293(3) 0.0087(2) 0.0083(2) -0.0008(2)
Cu2 0.0205(3) 0.0156(3) 0.0274(3) 0.0056(2) 0.0084(2) -0.0036(2)

loop_
_atom_type_symbol
_atom_type_description
_atom_type_scat_dispersion_real
_atom_type_scat_dispersion_imag
_atom_type_scat_source
C C 0.0033 0.0016 'International Tables Vol C Tables 4.2.6.8 and 6.1.1.4'
H H 0.0000 0.0000 'International Tables Vol C Tables 4.2.6.8 and 6.1.1.4'
N N 0.0061 0.0033 'International Tables Vol C Tables 4.2.6.8 and 6.1.1.4'
O O 0.0106 0.0060 'International Tables Vol C Tables 4.2.6.8 and 6.1.1.4'
Cu Cu 0.3201 1.2651 'International Tables Vol C Tables 4.2.6.8 and 6.1.1.4'

loop_
_geom_angle_atom_site_label_1
_geom_angle_atom_site_label_2
_geom_angle_atom_site_label_3
_geom_angle
_geom_angle_site_symmetry_1
_geom_angle_site_symmetry_3
_geom_angle_publ_flag
C18 C17 C16 120.1(3) . . ?
C18 C17 H1 120.0 . . ?
C16 C17 H1 120.0 . . ?
C18 C16 C17 118.8(3) 2_667 . ?
C18 C16 C15 120.2(3) 2_667 . ?
C17 C16 C15 120.9(3) . . ?
C16 C18 C17 121.1(3) 2_667 . ?
C16 C18 H3 119.5 2_667 . ?
C17 C18 H3 119.5 . . ?
O2 C15 O1 123.8(3) . . ?
O2 C15 C16 119.6(3) . . ?
O1 C15 C16 116.5(3) . . ?
N1 C1 N2 111.7(3) . . ?
N1 C1 H5 124.2 . . ?
N2 C1 H5 124.2 . . ?
C3 C2 N1 109.8(3) . . ?
C3 C2 H6 125.1 . . ?
N1 C2 H6 125.1 . . ?
C2 C3 N2 105.7(3) . . ?
C2 C3 H7 127.1 . . ?
N2 C3 H7 127.1 . . ?
N2 C4 C5 110.9(3) . . ?
N2 C4 H8A 109.5 . . ?
C5 C4 H8A 109.5 . . ?
N2 C4 H8B 109.5 . . ?
C5 C4 H8B 109.5 . . ?
H8A C4 H8B 108.1 . . ?
O3 C5 C4 107.2(3) . . ?
O3 C5 H9A 110.3 . . ?
C4 C5 H9A 110.3 . . ?
O3 C5 H9B 110.3 . . ?
C4 C5 H9B 110.3 . . ?
H9A C5 H9B 108.5 . . ?
O3 C6 C7 112.2(3) . . ?
O3 C6 H10A 109.2 . . ?
C7 C6 H10A 109.2 . . ?
O3 C6 H10B 109.2 . . ?
C7 C6 H10B 109.2 . . ?
H10A C6 H10B 107.9 . . ?
N3 C7 C6 111.8(3) . . ?
N3 C7 H11A 109.3 . . ?
C6 C7 H11A 109.3 . . ?
N3 C7 H11B 109.3 . . ?
C6 C7 H11B 109.3 . . ?
H11A C7 H11B 107.9 . . ?
N4 C8 N3 111.6(3) . . ?
N4 C8 H12 124.2 . . ?
N3 C8 H12 124.2 . . ?
C9 C10 N3 106.7(3) . . ?
C9 C10 H13 126.7 . . ?
N3 C10 H13 126.7 . . ?
C10 C9 N4 109.9(3) . . ?
C10 C9 H14 125.1 . . ?
N4 C9 H14 125.1 . . ?
O4 C11 O5 123.6(3) . . ?
O4 C11 C12 120.1(3) . . ?
O5 C11 C12 116.3(3) . . ?
C14 C12 C13 119.0(3) . . ?
C14 C12 C11 119.7(3) . . ?
C13 C12 C11 121.4(3) . . ?
C14 C13 C12 120.7(3) 2_778 . ?
C14 C13 H17 119.7 2_778 . ?
C12 C13 H17 119.7 . . ?
C12 C14 C13 120.3(3) . 2_778 ?
C12 C14 H18 119.8 . . ?
C13 C14 H18 119.8 2_778 . ?
C1 N1 C2 105.4(3) . . ?
C1 N1 Cu1 125.2(3) . . ?
C2 N1 Cu1 129.3(3) . . ?
C1 N2 C3 107.5(3) . . ?
C1 N2 C4 125.8(3) . . ?
C3 N2 C4 126.6(3) . . ?
C8 N4 C9 105.1(3) . . ?
C8 N4 Cu2 126.8(2) . . ?
C9 N4 Cu2 128.1(2) . . ?
C8 N3 C10 106.8(3) . . ?
C8 N3 C7 127.6(3) . . ?
C10 N3 C7 125.5(3) . . ?
C15 O1 Cu1 107.9(2) . . ?
C6 O3 C5 113.6(3) . . ?
C11 O5 Cu2 106.4(2) . . ?
N1 Cu1 N1 180 . 2_777 ?
N1 Cu1 O1 89.83(12) . . ?
N1 Cu1 O1 90.17(12) 2_777 . ?
N1 Cu1 O1 90.17(12) . 2_777 ?
N1 Cu1 O1 89.83(12) 2_777 2_777 ?
O1 Cu1 O1 180 . 2_777 ?
O5 Cu2 O5 180 2_668 . ?
O5 Cu2 N4 90.54(11) 2_668 . ?
O5 Cu2 N4 89.46(11) . . ?
O5 Cu2 N4 89.46(11) 2_668 2_668 ?
O5 Cu2 N4 90.54(11) . 2_668 ?
N4 Cu2 N4 180 . 2_668 ?

loop_
_geom_bond_atom_site_label_1
_geom_bond_atom_site_label_2
_geom_bond_distance
_geom_bond_site_symmetry_2
_geom_bond_publ_flag
C17 C18 1.384(5) . ?
C17 C16 1.403(5) . ?
C17 H1 0.9300 . ?
C16 C18 1.382(5) 2_667 ?
C16 C15 1.509(4) . ?
C18 C16 1.382(5) 2_667 ?
C18 H3 0.9300 . ?
C15 O2 1.245(4) . ?
C15 O1 1.275(4) . ?
C1 N1 1.319(4) . ?
C1 N2 1.329(5) . ?
C1 H5 0.9300 . ?
C2 C3 1.353(6) . ?
C2 N1 1.371(5) . ?
C2 H6 0.9300 . ?
C3 N2 1.373(5) . ?
C3 H7 0.9300 . ?
C4 N2 1.456(5) . ?
C4 C5 1.500(6) . ?
C4 H8A 0.9700 . ?
C4 H8B 0.9700 . ?
C5 O3 1.430(5) . ?
C5 H9A 0.9700 . ?
C5 H9B 0.9700 . ?
C6 O3 1.421(5) . ?
C6 C7 1.509(5) . ?
C6 H10A 0.9700 . ?
C6 H10B 0.9700 . ?
C7 N3 1.473(4) . ?
C7 H11A 0.9700 . ?
C7 H11B 0.9700 . ?
C8 N4 1.321(4) . ?
C8 N3 1.345(5) . ?
C8 H12 0.9300 . ?
C10 C9 1.345(6) . ?
C10 N3 1.365(5) . ?
C10 H13 0.9300 . ?
C9 N4 1.375(5) . ?
C9 H14 0.9300 . ?
C11 O4 1.231(4) . ?
C11 O5 1.282(4) . ?
C11 C12 1.506(4) . ?
C12 C14 1.387(5) . ?
C12 C13 1.396(5) . ?
C13 C14 1.394(5) 2_778 ?
C13 H17 0.9300 . ?
C14 C13 1.394(5) 2_778 ?
C14 H18 0.9300 . ?
N1 Cu1 1.965(3) . ?
N4 Cu2 2.000(3) . ?
O1 Cu1 1.986(3) . ?
O5 Cu2 1.982(2) . ?
Cu1 N1 1.965(3) 2_777 ?
Cu1 O1 1.986(3) 2_777 ?
Cu2 O5 1.982(2) 2_668 ?
Cu2 N4 2.000(3) 2_668 ?

loop_
_geom_torsion_atom_site_label_1
_geom_torsion_atom_site_label_2
_geom_torsion_atom_site_label_3
_geom_torsion_atom_site_label_4
_geom_torsion
_geom_torsion_site_symmetry_1
_geom_torsion_site_symmetry_2
_geom_torsion_site_symmetry_3
_geom_torsion_site_symmetry_4
_geom_torsion_publ_flag
C18 C17 C16 C18 1.1(6) . . . 2_667 ?
C18 C17 C16 C15 -180.0(3) . . . . ?
C16 C17 C18 C16 -1.2(6) . . . 2_667 ?
C18 C16 C15 O2 -32.4(5) 2_667 . . . ?
C17 C16 C15 O2 148.7(3) . . . . ?
C18 C16 C15 O1 145.5(3) 2_667 . . . ?
C17 C16 C15 O1 -33.4(5) . . . . ?
N1 C2 C3 N2 -0.8(4) . . . . ?
N2 C4 C5 O3 -61.0(4) . . . . ?
O3 C6 C7 N3 69.2(4) . . . . ?
N3 C10 C9 N4 -1.2(5) . . . . ?
O4 C11 C12 C14 -1.3(5) . . . . ?
O5 C11 C12 C14 178.6(3) . . . . ?
O4 C11 C12 C13 177.5(3) . . . . ?
O5 C11 C12 C13 -2.6(5) . . . . ?
C14 C12 C13 C14 -0.9(6) . . . 2_778 ?
C11 C12 C13 C14 -179.7(3) . . . 2_778 ?
C13 C12 C14 C13 0.9(6) . . . 2_778 ?
C11 C12 C14 C13 179.8(3) . . . 2_778 ?
N2 C1 N1 C2 -0.3(4) . . . . ?
N2 C1 N1 Cu1 -175.3(2) . . . . ?
C3 C2 N1 C1 0.6(4) . . . . ?
C3 C2 N1 Cu1 175.4(3) . . . . ?
N1 C1 N2 C3 -0.2(4) . . . . ?
N1 C1 N2 C4 -176.0(3) . . . . ?
C2 C3 N2 C1 0.6(4) . . . . ?
C2 C3 N2 C4 176.4(3) . . . . ?
C5 C4 N2 C1 96.1(4) . . . . ?
C5 C4 N2 C3 -79.0(5) . . . . ?
N3 C8 N4 C9 -0.5(5) . . . . ?
N3 C8 N4 Cu2 -178.3(3) . . . . ?
C10 C9 N4 C8 1.0(5) . . . . ?
C10 C9 N4 Cu2 178.8(3) . . . . ?
N4 C8 N3 C10 -0.2(5) . . . . ?
N4 C8 N3 C7 176.0(4) . . . . ?
C9 C10 N3 C8 0.8(5) . . . . ?
C9 C10 N3 C7 -175.5(4) . . . . ?
C6 C7 N3 C8 -60.7(5) . . . . ?
C6 C7 N3 C10 114.8(4) . . . . ?
O2 C15 O1 Cu1 7.6(4) . . . . ?
C16 C15 O1 Cu1 -170.2(2) . . . . ?
C7 C6 O3 C5 71.9(4) . . . . ?
C4 C5 O3 C6 157.6(3) . . . . ?
O4 C11 O5 Cu2 -0.2(4) . . . . ?
C12 C11 O5 Cu2 179.9(2) . . . . ?
C1 N1 Cu1 O1 -71.8(3) . . . . ?
C2 N1 Cu1 O1 114.4(3) . . . . ?
C1 N1 Cu1 O1 108.2(3) . . . 2_777 ?
C2 N1 Cu1 O1 -65.6(3) . . . 2_777 ?
C15 O1 Cu1 N1 82.1(2) . . . . ?
C15 O1 Cu1 N1 -97.9(2) . . . 2_777 ?
C11 O5 Cu2 N4 90.5(2) . . . . ?
C11 O5 Cu2 N4 -89.5(2) . . . 2_668 ?
C8 N4 Cu2 O5 176.0(3) . . . 2_668 ?
C9 N4 Cu2 O5 -1.3(3) . . . 2_668 ?
C8 N4 Cu2 O5 -4.0(3) . . . . ?
C9 N4 Cu2 O5 178.7(3) . . . . ?
